data_4509287
loop_
_publ_author_name
'Telfer, Shane G.'
'Wuest, James D.'

_publ_section_title
;
 Metallotectons: Comparison of Molecular Networks Built from Racemic and
 Enantiomerically Pure Tris(dipyrrinato)cobalt(III) Complexes
;
_journal_issue 4
_journal_name_full 'Crystal Growth &amp; Design'
_journal_page_first 1923
_journal_paper_doi 10.1021/cg8011734
_journal_volume 9
_journal_year 2009
_chemical_formula_moiety '(C48 H30 Co N9), (C7 H8)'
_chemical_formula_sum 'C55 H38 Co N9'
_chemical_formula_weight 883.87
_chemical_name_systematic
;
 ?
;
_space_group_IT_number 14
_symmetry_cell_setting monoclinic
_symmetry_space_group_name_Hall '-P 2ybc'
_symmetry_space_group_name_H-M 'P 1 21/c 1'
_atom_sites_solution_hydrogens geom
_atom_sites_solution_primary direct
_atom_sites_solution_secondary difmap
_audit_creation_method SHELXL-97
_cell_angle_alpha 90.00
_cell_angle_beta 98.1120(10)
_cell_angle_gamma 90.00
_cell_formula_units_Z 8
_cell_length_a 18.9386(6)
_cell_length_b 20.1206(7)
_cell_length_c 23.2877(8)
_cell_measurement_reflns_used 9999
_cell_measurement_temperature 173(2)
_cell_measurement_theta_max 69.05
_cell_measurement_theta_min 2.36
_cell_volume 8785.1(5)
_computing_cell_refinement SMART
_computing_data_collection SMARt
_computing_data_reduction SAINT
_computing_structure_refinement 'SHELXL-97 (Sheldrick, 1997)'
_computing_structure_solution SHELXS
_diffrn_ambient_temperature 173(2)
_diffrn_detector_area_resol_mean 5.5
_diffrn_measured_fraction_theta_full 0.932
_diffrn_measured_fraction_theta_max 0.932
_diffrn_measurement_device_type 'Bruker Smart 6000'
_diffrn_measurement_method \w
_diffrn_radiation_monochromator 'Montel 200 optics'
_diffrn_radiation_source 'Rotating Anode'
_diffrn_radiation_type CuK\a
_diffrn_radiation_wavelength 1.54178
_diffrn_reflns_av_R_equivalents 0.1369
_diffrn_reflns_av_sigmaI/netI 0.1173
_diffrn_reflns_limit_h_max 21
_diffrn_reflns_limit_h_min -21
_diffrn_reflns_limit_k_max 21
_diffrn_reflns_limit_k_min -24
_diffrn_reflns_limit_l_max 27
_diffrn_reflns_limit_l_min -25
_diffrn_reflns_number 49534
_diffrn_reflns_theta_full 69.05
_diffrn_reflns_theta_max 69.05
_diffrn_reflns_theta_min 2.36
_exptl_absorpt_coefficient_mu 3.454
_exptl_absorpt_correction_T_max 0.8463
_exptl_absorpt_correction_T_min 0.2771
_exptl_absorpt_correction_type multi-scan
_exptl_absorpt_process_details 'Sadabs (Sheldrick,1996)'
_exptl_crystal_colour orange
_exptl_crystal_density_diffrn 1.337
_exptl_crystal_density_method 'not measured'
_exptl_crystal_description needle
_exptl_crystal_F_000 3664
_exptl_crystal_size_max 0.50
_exptl_crystal_size_mid 0.05
_exptl_crystal_size_min 0.05
_refine_diff_density_max 0.420
_refine_diff_density_min -0.473
_refine_diff_density_rms 0.055
_refine_ls_extinction_method none
_refine_ls_goodness_of_fit_ref 0.984
_refine_ls_hydrogen_treatment riding
_refine_ls_matrix_type full
_refine_ls_number_parameters 1169
_refine_ls_number_reflns 15234
_refine_ls_number_restraints 61
_refine_ls_restrained_S_all 0.988
_refine_ls_R_factor_all 0.1249
_refine_ls_R_factor_gt 0.0629
_refine_ls_shift/su_max 0.015
_refine_ls_shift/su_mean 0.000
_refine_ls_structure_factor_coef Fsqd
_refine_ls_weighting_details 'calc w=1/[\s^2^(Fo^2^)+(0.0576P)^2^+0.0000P] where P=(Fo^2^+2Fc^2^)/3'
_refine_ls_weighting_scheme calc
_refine_ls_wR_factor_gt 0.1363
_refine_ls_wR_factor_ref 0.1631
_reflns_number_gt 8238
_reflns_number_total 15234
_reflns_threshold_expression >2sigma(I)
_cod_data_source_file cg8011734sup1.cif
_cod_data_source_block 1b_toluene
_cod_original_sg_symbol_H-M P2(1)/c
_cod_database_code 4509287

loop_
_symmetry_equiv_pos_as_xyz
'x, y, z'
'-x, y+1/2, -z+1/2'
'-x, -y, -z'
'x, -y-1/2, z-1/2'

loop_
_atom_site_label
_atom_site_type_symbol
_atom_site_fract_x
_atom_site_fract_y
_atom_site_fract_z
_atom_site_U_iso_or_equiv
_atom_site_adp_type
_atom_site_occupancy
_atom_site_symmetry_multiplicity
_atom_site_calc_flag
_atom_site_refinement_flags
C200 C -0.0477(2) 0.8454(2) 0.37543(17) 0.0546(11) Uani 1 1 d .
H200 H -0.0710 0.8567 0.4077 0.066 Uiso 1 1 calc R
N18 N 0.47809(15) 0.01831(15) 0.30669(11) 0.0402(8) Uani 1 1 d .
Co1 Co -0.01166(3) 0.72796(3) 0.23475(2) 0.04347(19) Uani 1 1 d .
Co2 Co 0.48502(3) 0.07789(3) 0.24217(2) 0.03818(18) Uani 1 1 d .
C012 C 0.60038(19) 0.17979(19) 0.27258(15) 0.0401(9) Uani 1 1 d .
C013 C 0.4097(2) -0.03104(18) 0.17029(14) 0.0381(9) Uani 1 1 d .
C014 C 0.6249(2) 0.02860(19) 0.22122(14) 0.0434(10) Uani 1 1 d .
H014 H 0.6487 0.0652 0.2411 0.052 Uiso 1 1 calc R
C015 C 0.44098(18) -0.12654(19) 0.07071(15) 0.0429(10) Uani 1 1 d .
H015 H 0.4205 -0.0872 0.0530 0.051 Uiso 1 1 calc R
C016 C 0.38001(18) 0.13200(19) 0.31506(14) 0.0382(9) Uani 1 1 d .
C017 C 0.1040(2) 0.6266(2) 0.26737(16) 0.0445(10) Uani 1 1 d .
C018 C 0.58784(19) 0.11360(19) 0.34525(15) 0.0446(10) Uani 1 1 d .
H018 H 0.5710 0.0798 0.3683 0.054 Uiso 1 1 calc R
C019 C 0.49868(19) -0.1843(2) 0.15455(15) 0.0441(10) Uani 1 1 d .
H019 H 0.5184 -0.1844 0.1944 0.053 Uiso 1 1 calc R
C020 C 0.5414(2) -0.03894(19) 0.18278(14) 0.0377(9) Uani 1 1 d .
C021 C -0.09815(19) 0.60811(19) 0.24327(15) 0.0433(10) Uani 1 1 d .
H021 H -0.0806 0.5878 0.2113 0.052 Uiso 1 1 calc R
C022 C -0.03110(19) 0.9326(2) 0.12295(16) 0.0439(10) Uani 1 1 d .
C023 C 0.34789(19) 0.2307(2) 0.27310(15) 0.0467(10) Uani 1 1 d .
H023 H 0.3259 0.2726 0.2639 0.056 Uiso 1 1 calc R
C024 C 0.1555(2) 0.6099(2) 0.31493(15) 0.0479(10) Uani 1 1 d .
H024 H 0.1899 0.5754 0.3160 0.057 Uiso 1 1 calc R
C025 C -0.1614(2) 0.7625(2) 0.19074(15) 0.0484(11) Uani 1 1 d .
H025 H -0.1791 0.7235 0.2068 0.058 Uiso 1 1 calc R
C026 C 0.39835(19) 0.19917(19) 0.24398(15) 0.0422(10) Uani 1 1 d .
H026 H 0.4161 0.2173 0.2111 0.051 Uiso 1 1 calc R
C027 C 0.6524(2) 0.1973(2) 0.31981(15) 0.0481(10) Uani 1 1 d .
H027 H 0.6869 0.2316 0.3199 0.058 Uiso 1 1 calc R
C028 C 0.6087(2) -0.0655(2) 0.17208(14) 0.0435(10) Uani 1 1 d .
H028 H 0.6159 -0.1055 0.1521 0.052 Uiso 1 1 calc R
C029 C 0.1268(2) 0.7748(2) 0.20792(16) 0.0531(11) Uani 1 1 d .
H029 H 0.1513 0.7384 0.2277 0.064 Uiso 1 1 calc R
C030 C -0.0892(2) 0.8369(2) 0.16408(14) 0.0420(10) Uani 1 1 d .
C031 C 0.0933(2) 0.5983(2) 0.21216(17) 0.0466(10) Uani 1 1 d .
C032 C 0.5155(2) -0.03724(19) 0.31972(15) 0.0461(10) Uani 1 1 d .
H032 H 0.5497 -0.0543 0.2974 0.055 Uiso 1 1 calc R
C033 C 0.44910(19) 0.1311(2) 0.12354(15) 0.0434(10) Uani 1 1 d .
H033 H 0.4133 0.0986 0.1130 0.052 Uiso 1 1 calc R
C034 C -0.1598(2) 0.8601(2) 0.14654(15) 0.0464(10) Uani 1 1 d .
H034 H -0.1733 0.9007 0.1273 0.056 Uiso 1 1 calc R
C035 C 0.53663(19) 0.18791(19) 0.17233(15) 0.0393(9) Uani 1 1 d .
C036 C 0.4744(2) -0.06299(19) 0.16265(14) 0.0400(9) Uani 1 1 d .
C037 C -0.06449(19) 0.9380(2) 0.06603(16) 0.0487(11) Uani 1 1 d .
H037 H -0.0855 0.8999 0.0465 0.058 Uiso 1 1 calc R
C038 C 0.2414(2) 0.4477(2) 0.17970(15) 0.0477(10) Uani 1 1 d .
C039 C 0.44164(19) -0.1847(2) 0.03842(16) 0.0461(10) Uani 1 1 d .
H039 H 0.4220 -0.1849 -0.0014 0.055 Uiso 1 1 calc R
C040 C -0.11518(19) 0.6794(2) 0.31088(15) 0.0414(10) Uani 1 1 d .
C041 C -0.15953(19) 0.6234(2) 0.31651(16) 0.0498(11) Uani 1 1 d .
H041 H -0.1908 0.6178 0.3447 0.060 Uiso 1 1 calc R
C042 C 0.2659(2) 0.07417(19) 0.37927(15) 0.0488(11) Uani 1 1 d .
H042 H 0.2485 0.0735 0.3390 0.059 Uiso 1 1 calc R
C043 C 0.0425(2) 0.6177(2) 0.16604(16) 0.0479(11) Uani 1 1 d .
C044 C 0.0221(2) 0.8462(2) 0.30705(16) 0.0520(11) Uani 1 1 d .
H044 H 0.0574 0.8601 0.2844 0.062 Uiso 1 1 calc R
C045 C 0.47028(18) -0.12615(19) 0.12892(15) 0.0375(9) Uani 1 1 d .
C046 C -0.0674(2) 0.9982(2) 0.03765(17) 0.0533(11) Uani 1 1 d .
H046 H -0.0895 1.0012 -0.0015 0.064 Uiso 1 1 calc R
C047 C 0.0911(2) 0.6945(2) 0.33848(15) 0.0446(10) Uani 1 1 d .
H047 H 0.0737 0.7287 0.3609 0.053 Uiso 1 1 calc R
C048 C 0.58845(19) 0.20802(19) 0.21762(16) 0.0417(10) Uani 1 1 d .
C049 C 0.33587(19) 0.0425(2) 0.19729(14) 0.0448(10) Uani 1 1 d .
H049 H 0.3175 0.0809 0.2138 0.054 Uiso 1 1 calc R
C050 C 0.3383(2) 0.07686(18) 0.39757(15) 0.0435(10) Uani 1 1 d .
C051 C -0.2278(2) 0.74487(19) 0.37576(16) 0.0509(11) Uani 1 1 d .
H051 H -0.2463 0.7467 0.3357 0.061 Uiso 1 1 calc R
C052 C -0.0024(2) 0.9896(2) 0.15085(17) 0.0491(11) Uani 1 1 d .
H052 H 0.0198 0.9868 0.1900 0.059 Uiso 1 1 calc R
C053 C 0.7344(2) 0.3622(2) 0.18874(15) 0.0454(10) Uani 1 1 d .
C054 C 0.43383(19) 0.02551(19) 0.35022(15) 0.0416(10) Uani 1 1 d .
C055 C 0.4707(2) -0.2417(2) 0.06435(16) 0.0431(10) Uani 1 1 d .
C056 C 0.1438(2) 0.5442(2) 0.20020(15) 0.0466(10) Uani 1 1 d .
C057 C -0.0056(2) 1.0504(2) 0.12274(18) 0.0536(11) Uani 1 1 d .
H057 H 0.0144 1.0889 0.1422 0.064 Uiso 1 1 calc R
C058 C 0.49842(19) -0.2421(2) 0.12256(16) 0.0457(10) Uani 1 1 d .
H058 H 0.5172 -0.2820 0.1405 0.055 Uiso 1 1 calc R
C059 C -0.2471(2) 0.7439(2) 0.47451(16) 0.0477(10) Uani 1 1 d .
C060 C 0.3636(2) 0.07869(19) 0.45654(16) 0.0505(11) Uani 1 1 d .
H060 H 0.4135 0.0803 0.4692 0.061 Uiso 1 1 calc R
C061 C -0.14900(19) 0.5790(2) 0.27388(16) 0.0491(11) Uani 1 1 d .
H061 H -0.1715 0.5370 0.2665 0.059 Uiso 1 1 calc R
C062 C -0.2047(2) 0.8123(2) 0.16270(15) 0.0490(11) Uani 1 1 d .
H062 H -0.2554 0.8130 0.1561 0.059 Uiso 1 1 calc R
C063 C 0.38748(19) 0.07839(19) 0.35232(14) 0.0405(10) Uani 1 1 d .
C064 C 0.6447(2) 0.1570(2) 0.36479(16) 0.0494(11) Uani 1 1 d .
H064 H 0.6721 0.1577 0.4022 0.059 Uiso 1 1 calc R
C065 C 0.3398(2) -0.0536(2) 0.14976(15) 0.0463(10) Uani 1 1 d .
H065 H 0.3271 -0.0931 0.1285 0.056 Uiso 1 1 calc R
C066 C 0.33646(19) 0.18950(19) 0.31733(15) 0.0441(10) Uani 1 1 d .
H066 H 0.3050 0.1977 0.3449 0.053 Uiso 1 1 calc R
C067 C 0.6598(2) -0.02311(19) 0.19567(14) 0.0442(10) Uani 1 1 d .
H067 H 0.7097 -0.0273 0.1952 0.053 Uiso 1 1 calc R
C068 C 0.2956(2) 0.3995(2) 0.17196(17) 0.0572(12) Uani 1 1 d .
C069 C 0.4658(2) 0.1836(2) 0.08748(16) 0.0503(11) Uani 1 1 d .
H069 H 0.4431 0.1926 0.0493 0.060 Uiso 1 1 calc R
C070 C 0.6376(2) 0.2636(2) 0.20603(14) 0.0423(10) Uani 1 1 d .
C071 C -0.1548(2) 0.74040(18) 0.39204(16) 0.0438(10) Uani 1 1 d .
C072 C 0.1988(2) 0.5599(2) 0.16844(15) 0.0536(11) Uani 1 1 d .
H072 H 0.2028 0.6035 0.1537 0.064 Uiso 1 1 calc R
C073 C 0.2939(2) -0.0069(2) 0.16662(15) 0.0484(10) Uani 1 1 d .
H073 H 0.2433 -0.0079 0.1590 0.058 Uiso 1 1 calc R
C074 C 0.1604(2) 0.8256(2) 0.18041(16) 0.0532(11) Uani 1 1 d .
H074 H 0.2101 0.8297 0.1788 0.064 Uiso 1 1 calc R
C075 C 0.3166(2) 0.0782(2) 0.49676(16) 0.0564(12) Uani 1 1 d .
H075 H 0.3338 0.0806 0.5371 0.068 Uiso 1 1 calc R
C076 C -0.0247(2) 0.6252(2) 0.07916(17) 0.0650(13) Uani 1 1 d .
H076 H -0.0452 0.6181 0.0400 0.078 Uiso 1 1 calc R
C077 C -0.0257(2) 0.8674(2) 0.15369(14) 0.0432(10) Uani 1 1 d .
C078 C 0.1470(2) 0.6524(2) 0.35909(16) 0.0491(11) Uani 1 1 d .
H078 H 0.1741 0.6530 0.3967 0.059 Uiso 1 1 calc R
C080 C -0.0612(2) 0.7885(2) 0.34004(16) 0.0452(10) Uani 1 1 d .
C081 C 0.1376(2) 0.4804(2) 0.22021(16) 0.0524(11) Uani 1 1 d .
H081 H 0.0997 0.4697 0.2413 0.063 Uiso 1 1 calc R
C082 C 0.4981(2) -0.0674(2) 0.37015(16) 0.0515(11) Uani 1 1 d .
H082 H 0.5182 -0.1070 0.3878 0.062 Uiso 1 1 calc R
C083 C 0.2474(2) 0.5115(2) 0.15867(16) 0.0554(11) Uani 1 1 d .
H083 H 0.2852 0.5220 0.1374 0.066 Uiso 1 1 calc R
C084 C 0.0426(2) 0.8419(2) 0.17050(15) 0.0445(10) Uani 1 1 d .
C085 C 0.0047(2) 0.8813(2) 0.35519(17) 0.0581(12) Uani 1 1 d .
H085 H 0.0251 0.9218 0.3705 0.070 Uiso 1 1 calc R
C086 C 0.5198(2) 0.2185(2) 0.11709(15) 0.0464(10) Uani 1 1 d .
H086 H 0.5424 0.2564 0.1036 0.056 Uiso 1 1 calc R
C087 C 0.6254(2) 0.3283(2) 0.22085(16) 0.0555(11) Uani 1 1 d .
H087 H 0.5837 0.3390 0.2373 0.067 Uiso 1 1 calc R
C088 C 0.0296(2) 0.5900(2) 0.10935(16) 0.0568(12) Uani 1 1 d .
H088 H 0.0543 0.5537 0.0952 0.068 Uiso 1 1 calc R
C089 C -0.0384(2) 1.0542(2) 0.06587(18) 0.0507(11) Uani 1 1 d .
C090 C 0.7877(2) 0.4127(2) 0.18298(17) 0.0539(11) Uani 1 1 d .
C091 C -0.0448(2) 0.6741(2) 0.11689(17) 0.0575(12) Uani 1 1 d .
H091 H -0.0814 0.7060 0.1066 0.069 Uiso 1 1 calc R
C092 C 0.6987(2) 0.2485(2) 0.18146(16) 0.0543(11) Uani 1 1 d .
H092 H 0.7075 0.2040 0.1708 0.065 Uiso 1 1 calc R
C093 C 0.6729(2) 0.3779(2) 0.21203(15) 0.0555(11) Uani 1 1 d .
H093 H 0.6637 0.4226 0.2218 0.067 Uiso 1 1 calc R
C094 C -0.1279(2) 0.7386(2) 0.45065(16) 0.0524(11) Uani 1 1 d .
H094 H -0.0778 0.7372 0.4625 0.063 Uiso 1 1 calc R
C095 C -0.2741(2) 0.7467(2) 0.41643(16) 0.0523(11) Uani 1 1 d .
H095 H -0.3241 0.7498 0.4045 0.063 Uiso 1 1 calc R
C096 C 0.1859(2) 0.4314(2) 0.20996(15) 0.0538(11) Uani 1 1 d .
H096 H 0.1809 0.3873 0.2235 0.065 Uiso 1 1 calc R
C098 C -0.1072(2) 0.7360(2) 0.34590(15) 0.0431(10) Uani 1 1 d .
C099 C 0.4471(2) -0.0290(2) 0.38884(15) 0.0508(11) Uani 1 1 d .
H099 H 0.4243 -0.0372 0.4219 0.061 Uiso 1 1 calc R
C100 C 0.2438(2) 0.0740(2) 0.47764(16) 0.0516(11) Uani 1 1 d .
C102 C 0.2184(2) 0.07242(19) 0.41914(16) 0.0518(11) Uani 1 1 d .
H102 H 0.1686 0.0701 0.4064 0.062 Uiso 1 1 calc R
C103 C 0.7461(2) 0.2976(2) 0.17264(16) 0.0559(11) Uani 1 1 d .
H103 H 0.7873 0.2871 0.1554 0.067 Uiso 1 1 calc R
C106 C 0.1083(2) 0.8680(2) 0.15651(16) 0.0551(11) Uani 1 1 d .
H106 H 0.1144 0.9070 0.1348 0.066 Uiso 1 1 calc R
C108 C 0.1928(2) 0.0701(3) 0.51873(17) 0.0694(15) Uani 1 1 d .
C109 C -0.1740(2) 0.7390(2) 0.49212(16) 0.0558(12) Uani 1 1 d .
H109 H -0.1558 0.7358 0.5322 0.067 Uiso 1 1 calc R
C110 C -0.0397(2) 1.1165(2) 0.03557(19) 0.0616(13) Uani 1 1 d .
C111 C -0.2962(2) 0.7427(2) 0.51698(17) 0.0608(13) Uani 1 1 d .
C112 C 0.4708(2) -0.3018(2) 0.02953(17) 0.0544(11) Uani 1 1 d .
N1 N -0.00537(16) 0.66975(16) 0.16908(12) 0.0477(9) Uani 1 1 d .
N2 N 0.06461(15) 0.68126(16) 0.28300(12) 0.0447(8) Uani 1 1 d .
N3 N -0.07734(15) 0.66772(15) 0.26447(12) 0.0431(8) Uani 1 1 d .
N4 N -0.01648(16) 0.79125(16) 0.29681(12) 0.0449(8) Uani 1 1 d .
N5 N 0.05695(16) 0.78376(16) 0.20297(12) 0.0446(8) Uani 1 1 d .
N6 N -0.09185(16) 0.77641(16) 0.19221(12) 0.0458(8) Uani 1 1 d .
N7 N -0.0387(2) 1.1659(2) 0.01131(17) 0.0802(12) Uani 1 1 d .
N8 N -0.3370(2) 0.7397(2) 0.54901(15) 0.0810(13) Uani 1 1 d .
N9 N 0.3412(2) 0.36269(19) 0.16685(16) 0.0718(11) Uani 1 1 d .
N10 N 0.41877(15) 0.14044(15) 0.26784(11) 0.0370(7) Uani 1 1 d .
N11 N 0.40620(15) 0.02791(15) 0.20012(11) 0.0375(7) Uani 1 1 d .
N12 N 0.56046(15) 0.12613(15) 0.28974(11) 0.0407(8) Uani 1 1 d .
N13 N 0.49134(15) 0.13396(15) 0.17494(12) 0.0400(8) Uani 1 1 d .
N14 N 0.55486(15) 0.02012(15) 0.21418(11) 0.0379(8) Uani 1 1 d .
N15 N 0.4701(2) -0.34912(19) 0.00217(15) 0.0776(12) Uani 1 1 d .
N16 N 0.83202(19) 0.45043(19) 0.17973(15) 0.0684(11) Uani 1 1 d .
N17 N 0.1505(2) 0.0651(2) 0.54861(15) 0.0921(15) Uani 1 1 d .
C300 C 0.2662(3) 0.4343(3) 0.5156(2) 0.121(2) Uani 1 1 d D
H30A H 0.2394 0.4598 0.5411 0.182 Uiso 1 1 calc R
H30B H 0.2981 0.4030 0.5388 0.182 Uiso 1 1 calc R
H30C H 0.2329 0.4097 0.4872 0.182 Uiso 1 1 calc R
C301 C 0.3074(3) 0.4786(3) 0.4860(2) 0.0808(16) Uani 1 1 d D
C302 C 0.2776(3) 0.5359(2) 0.4603(2) 0.0819(15) Uani 1 1 d D
H302 H 0.2291 0.5461 0.4625 0.098 Uiso 1 1 calc R
C303 C 0.3173(2) 0.5780(2) 0.43184(18) 0.0724(14) Uani 1 1 d D
H303 H 0.2955 0.6172 0.4150 0.087 Uiso 1 1 calc R
C304 C 0.3877(2) 0.5660(3) 0.42659(18) 0.0747(15) Uani 1 1 d D
H304 H 0.4146 0.5958 0.4067 0.090 Uiso 1 1 calc R
C305 C 0.4164(3) 0.5099(3) 0.45108(19) 0.0865(18) Uani 1 1 d D
H305 H 0.4648 0.5005 0.4478 0.104 Uiso 1 1 calc R
C306 C 0.3794(3) 0.4647(2) 0.4810(2) 0.0777(15) Uani 1 1 d D
H306 H 0.4020 0.4256 0.4976 0.093 Uiso 1 1 calc R
C400 C 0.2301(5) 0.6966(4) 0.5360(3) 0.222(5) Uani 1 1 d DU
H40A H 0.1885 0.6850 0.5546 0.333 Uiso 1 1 calc R
H40B H 0.2734 0.6932 0.5643 0.333 Uiso 1 1 calc R
H40C H 0.2334 0.6661 0.5037 0.333 Uiso 1 1 calc R
C401 C 0.2228(4) 0.7611(4) 0.5152(3) 0.151(3) Uani 1 1 d DU
C402 C 0.1637(4) 0.7981(4) 0.5259(3) 0.159(4) Uani 1 1 d DU
H402 H 0.1285 0.7800 0.5467 0.191 Uiso 1 1 calc R
C403 C 0.1592(4) 0.8608(3) 0.5053(3) 0.251(7) Uani 1 1 d DU
H403 H 0.1196 0.8863 0.5134 0.301 Uiso 1 1 calc R
C404 C 0.2061(4) 0.8920(3) 0.4735(3) 0.311(10) Uani 1 1 d RDU
H404 H 0.2010 0.9352 0.4569 0.373 Uiso 1 1 d R
C405 C 0.2646(4) 0.8568(4) 0.4686(4) 0.185(5) Uani 1 1 d DU
H405 H 0.3017 0.8782 0.4522 0.222 Uiso 1 1 calc R
C406 C 0.2752(3) 0.7908(4) 0.4860(2) 0.114(3) Uani 1 1 d DU
H406 H 0.3161 0.7668 0.4785 0.136 Uiso 1 1 calc R

loop_
_atom_site_aniso_label
_atom_site_aniso_U_11
_atom_site_aniso_U_22
_atom_site_aniso_U_33
_atom_site_aniso_U_23
_atom_site_aniso_U_13
_atom_site_aniso_U_12
C200 0.052(3) 0.055(3) 0.057(3) -0.006(2) 0.010(2) 0.003(2)
N18 0.041(2) 0.045(2) 0.0341(18) 0.0004(15) 0.0041(14) -0.0014(16)
Co1 0.0379(4) 0.0515(4) 0.0403(4) 0.0035(3) 0.0030(3) -0.0028(3)
Co2 0.0405(4) 0.0424(4) 0.0312(3) -0.0009(3) 0.0037(3) 0.0026(3)
C012 0.042(2) 0.042(3) 0.035(2) -0.0037(18) 0.0038(19) -0.002(2)
C013 0.043(3) 0.039(2) 0.031(2) 0.0020(17) 0.0030(18) 0.002(2)
C014 0.044(3) 0.051(3) 0.034(2) -0.0020(19) -0.0016(18) 0.004(2)
C015 0.048(3) 0.043(3) 0.037(2) 0.0076(18) 0.0044(19) 0.002(2)
C016 0.040(2) 0.047(3) 0.027(2) -0.0029(17) 0.0020(17) 0.004(2)
C017 0.042(3) 0.052(3) 0.039(2) 0.004(2) 0.004(2) 0.000(2)
C018 0.052(3) 0.047(3) 0.033(2) -0.0004(18) 0.0008(19) 0.005(2)
C019 0.050(3) 0.049(3) 0.034(2) 0.0047(19) 0.0088(19) -0.002(2)
C020 0.042(3) 0.041(2) 0.030(2) 0.0000(17) 0.0031(18) 0.005(2)
C021 0.046(3) 0.049(3) 0.035(2) -0.0040(19) 0.0041(18) -0.002(2)
C022 0.035(2) 0.056(3) 0.041(3) 0.002(2) 0.0080(19) -0.003(2)
C023 0.051(3) 0.049(3) 0.039(2) 0.0015(19) 0.0004(19) 0.012(2)
C024 0.044(3) 0.056(3) 0.043(2) 0.006(2) 0.001(2) -0.001(2)
C025 0.039(3) 0.056(3) 0.049(3) 0.004(2) 0.000(2) -0.007(2)
C026 0.045(3) 0.049(3) 0.032(2) -0.0023(19) 0.0029(18) 0.002(2)
C027 0.048(3) 0.054(3) 0.040(2) -0.010(2) 0.000(2) -0.003(2)
C028 0.047(3) 0.049(3) 0.035(2) 0.0072(18) 0.0043(19) 0.011(2)
C029 0.040(3) 0.067(3) 0.051(3) 0.008(2) 0.000(2) -0.001(2)
C030 0.038(3) 0.054(3) 0.033(2) 0.0029(19) 0.0019(18) -0.005(2)
C031 0.042(3) 0.053(3) 0.044(3) 0.004(2) 0.004(2) -0.004(2)
C032 0.050(3) 0.046(3) 0.042(2) 0.002(2) 0.0033(19) 0.004(2)
C033 0.042(3) 0.055(3) 0.030(2) -0.0038(19) -0.0045(18) 0.000(2)
C034 0.042(3) 0.048(3) 0.048(2) 0.003(2) 0.0040(19) 0.004(2)
C035 0.039(2) 0.044(3) 0.034(2) -0.0036(18) 0.0031(19) 0.000(2)
C036 0.041(3) 0.047(3) 0.030(2) 0.0063(17) -0.0001(18) 0.003(2)
C037 0.044(3) 0.057(3) 0.046(3) 0.000(2) 0.007(2) -0.006(2)
C038 0.051(3) 0.053(3) 0.037(2) -0.006(2) -0.003(2) -0.003(2)
C039 0.049(3) 0.054(3) 0.035(2) -0.004(2) 0.0040(19) 0.000(2)
C040 0.038(2) 0.054(3) 0.032(2) 0.0026(19) 0.0030(18) 0.003(2)
C041 0.044(3) 0.058(3) 0.047(3) 0.006(2) 0.008(2) -0.007(2)
C042 0.053(3) 0.064(3) 0.030(2) 0.0019(19) 0.006(2) -0.002(2)
C043 0.041(3) 0.061(3) 0.042(3) 0.000(2) 0.004(2) 0.002(2)
C044 0.049(3) 0.057(3) 0.049(3) 0.003(2) 0.003(2) -0.005(2)
C045 0.038(2) 0.041(3) 0.033(2) -0.0014(18) 0.0049(17) -0.0016(19)
C046 0.050(3) 0.064(3) 0.046(3) 0.009(2) 0.008(2) 0.002(2)
C047 0.045(3) 0.049(3) 0.039(2) -0.0011(19) 0.004(2) -0.007(2)
C048 0.040(2) 0.047(3) 0.039(2) -0.0034(19) 0.0086(19) 0.004(2)
C049 0.039(3) 0.056(3) 0.040(2) -0.002(2) 0.0066(19) 0.006(2)
C050 0.049(3) 0.048(3) 0.034(2) -0.0010(18) 0.0092(19) 0.000(2)
C051 0.049(3) 0.067(3) 0.037(2) 0.004(2) 0.004(2) 0.003(2)
C052 0.044(3) 0.059(3) 0.044(2) -0.002(2) 0.0041(19) 0.000(2)
C053 0.047(3) 0.044(3) 0.044(2) 0.0007(19) 0.0051(19) -0.002(2)
C054 0.043(3) 0.046(3) 0.036(2) 0.0070(18) 0.0063(18) 0.001(2)
C055 0.046(3) 0.046(3) 0.038(2) -0.0007(19) 0.0080(19) 0.000(2)
C056 0.045(3) 0.055(3) 0.038(2) 0.000(2) -0.0003(19) 0.000(2)
C057 0.045(3) 0.059(3) 0.056(3) -0.005(2) 0.006(2) -0.004(2)
C058 0.049(3) 0.043(3) 0.045(3) 0.006(2) 0.008(2) 0.005(2)
C059 0.049(3) 0.054(3) 0.042(3) -0.002(2) 0.011(2) -0.002(2)
C060 0.048(3) 0.065(3) 0.038(2) 0.001(2) 0.007(2) 0.000(2)
C061 0.045(3) 0.053(3) 0.049(3) -0.003(2) 0.003(2) -0.011(2)
C062 0.037(3) 0.061(3) 0.048(2) 0.002(2) 0.001(2) -0.001(2)
C063 0.042(2) 0.052(3) 0.027(2) 0.0011(18) 0.0005(17) -0.002(2)
C064 0.051(3) 0.059(3) 0.034(2) -0.004(2) -0.006(2) -0.002(2)
C065 0.045(3) 0.050(3) 0.043(2) -0.0035(19) 0.0018(19) -0.001(2)
C066 0.046(3) 0.052(3) 0.035(2) -0.0034(19) 0.0071(18) 0.007(2)
C067 0.033(2) 0.060(3) 0.038(2) -0.001(2) -0.0012(18) 0.006(2)
C068 0.057(3) 0.061(3) 0.053(3) -0.011(2) 0.007(2) -0.011(3)
C069 0.050(3) 0.067(3) 0.033(2) 0.010(2) 0.001(2) 0.005(2)
C070 0.049(3) 0.046(3) 0.031(2) 0.0006(18) 0.0015(18) 0.003(2)
C071 0.045(3) 0.042(3) 0.044(3) -0.0013(19) 0.008(2) -0.001(2)
C072 0.059(3) 0.053(3) 0.050(3) 0.003(2) 0.012(2) -0.005(2)
C073 0.039(3) 0.055(3) 0.051(3) -0.009(2) 0.003(2) 0.002(2)
C074 0.035(3) 0.068(3) 0.056(3) 0.011(2) 0.005(2) -0.004(2)
C075 0.069(3) 0.064(3) 0.036(2) -0.001(2) 0.007(2) 0.003(2)
C076 0.057(3) 0.096(4) 0.040(3) -0.005(3) -0.004(2) -0.001(3)
C077 0.042(3) 0.052(3) 0.035(2) 0.0008(19) 0.0029(18) -0.003(2)
C078 0.045(3) 0.061(3) 0.038(2) 0.001(2) -0.0046(19) 0.001(2)
C080 0.041(3) 0.050(3) 0.043(2) -0.003(2) 0.0023(19) 0.000(2)
C081 0.045(3) 0.065(3) 0.048(3) 0.001(2) 0.008(2) -0.003(2)
C082 0.061(3) 0.042(3) 0.051(3) 0.012(2) 0.006(2) 0.011(2)
C083 0.053(3) 0.064(3) 0.050(3) -0.002(2) 0.014(2) -0.004(2)
C084 0.041(3) 0.054(3) 0.038(2) 0.0040(19) 0.0062(19) -0.006(2)
C085 0.062(3) 0.050(3) 0.063(3) -0.012(2) 0.009(2) -0.016(2)
C086 0.048(3) 0.057(3) 0.034(2) 0.001(2) 0.005(2) -0.002(2)
C087 0.059(3) 0.058(3) 0.053(3) -0.004(2) 0.021(2) 0.003(2)
C088 0.052(3) 0.078(3) 0.040(3) -0.010(2) 0.005(2) 0.003(2)
C089 0.048(3) 0.052(3) 0.054(3) 0.005(2) 0.012(2) 0.004(2)
C090 0.054(3) 0.055(3) 0.052(3) 0.000(2) 0.006(2) 0.007(2)
C091 0.054(3) 0.075(3) 0.041(3) -0.001(2) 0.000(2) 0.004(2)
C092 0.057(3) 0.043(3) 0.064(3) -0.005(2) 0.014(2) -0.002(2)
C093 0.069(3) 0.044(3) 0.056(3) -0.006(2) 0.018(2) 0.004(2)
C094 0.042(3) 0.068(3) 0.044(3) -0.006(2) -0.006(2) -0.003(2)
C095 0.043(3) 0.070(3) 0.045(3) 0.004(2) 0.006(2) 0.004(2)
C096 0.057(3) 0.057(3) 0.048(3) 0.001(2) 0.008(2) -0.005(2)
C098 0.038(2) 0.052(3) 0.039(2) 0.006(2) 0.0019(18) 0.004(2)
C099 0.052(3) 0.059(3) 0.041(2) 0.007(2) 0.007(2) 0.002(2)
C100 0.060(3) 0.060(3) 0.038(3) 0.005(2) 0.018(2) 0.009(2)
C102 0.047(3) 0.068(3) 0.041(3) 0.002(2) 0.009(2) 0.006(2)
C103 0.057(3) 0.050(3) 0.063(3) -0.007(2) 0.018(2) 0.001(2)
C106 0.043(3) 0.067(3) 0.056(3) 0.009(2) 0.012(2) -0.008(2)
C108 0.064(3) 0.103(4) 0.044(3) 0.014(3) 0.014(2) 0.028(3)
C109 0.065(3) 0.066(3) 0.035(2) -0.004(2) 0.004(2) -0.005(2)
C110 0.056(3) 0.065(4) 0.064(3) 0.011(3) 0.009(2) 0.004(3)
C111 0.064(3) 0.074(3) 0.043(3) -0.009(2) 0.004(2) -0.002(3)
C112 0.062(3) 0.054(3) 0.046(3) -0.005(2) 0.004(2) 0.009(2)
N1 0.042(2) 0.063(2) 0.037(2) 0.0067(17) 0.0007(16) -0.0016(18)
N2 0.037(2) 0.061(2) 0.0342(19) 0.0001(16) -0.0002(15) -0.0004(17)
N3 0.043(2) 0.049(2) 0.0369(18) 0.0008(16) 0.0036(15) -0.0017(17)
N4 0.041(2) 0.049(2) 0.043(2) 0.0015(16) 0.0012(16) -0.0009(17)
N5 0.034(2) 0.056(2) 0.0432(19) 0.0102(16) 0.0030(15) -0.0020(17)
N6 0.034(2) 0.058(2) 0.0439(19) 0.0041(16) 0.0021(15) -0.0019(17)
N7 0.087(3) 0.066(3) 0.087(3) 0.014(2) 0.010(2) 0.003(3)
N8 0.072(3) 0.121(4) 0.054(2) -0.006(2) 0.022(2) -0.005(3)
N9 0.064(3) 0.066(3) 0.087(3) -0.019(2) 0.016(2) -0.003(2)
N10 0.0413(19) 0.041(2) 0.0289(17) 0.0001(14) 0.0041(14) 0.0023(16)
N11 0.0355(19) 0.045(2) 0.0314(17) -0.0007(14) 0.0018(14) 0.0003(16)
N12 0.043(2) 0.051(2) 0.0264(18) 0.0004(14) -0.0024(14) 0.0032(17)
N13 0.0390(19) 0.048(2) 0.0331(18) -0.0024(15) 0.0055(15) 0.0010(16)
N14 0.0317(19) 0.048(2) 0.0324(17) -0.0010(15) -0.0006(14) 0.0013(16)
N15 0.097(3) 0.066(3) 0.068(3) -0.019(2) 0.004(2) 0.011(2)
N16 0.061(3) 0.056(3) 0.089(3) -0.001(2) 0.014(2) -0.005(2)
N17 0.076(3) 0.152(4) 0.053(2) 0.023(3) 0.028(2) 0.039(3)
C300 0.162(6) 0.101(5) 0.094(4) 0.014(4) -0.009(4) -0.047(5)
C301 0.101(5) 0.064(4) 0.071(4) 0.004(3) -0.008(3) -0.026(4)
C302 0.071(4) 0.077(4) 0.094(4) 0.020(3) 0.002(3) -0.003(3)
C303 0.060(4) 0.076(4) 0.079(4) -0.004(3) 0.003(3) -0.001(3)
C304 0.077(4) 0.099(5) 0.048(3) -0.011(3) 0.006(3) -0.016(3)
C305 0.099(5) 0.108(5) 0.047(3) -0.023(3) -0.012(3) 0.036(4)
C306 0.104(5) 0.065(4) 0.055(3) -0.013(3) -0.018(3) 0.010(3)
C400 0.286(12) 0.190(10) 0.159(8) -0.028(8) -0.074(7) -0.020(10)
C401 0.197(10) 0.151(8) 0.083(5) -0.018(6) -0.052(6) -0.046(9)
C402 0.096(6) 0.204(11) 0.180(8) -0.065(8) 0.028(5) 0.040(6)
C403 0.381(16) 0.217(16) 0.158(11) -0.043(10) 0.047(10) 0.058(13)
C404 0.61(3) 0.191(12) 0.115(9) -0.047(9) 0.003(14) -0.035(17)
C405 0.243(11) 0.181(11) 0.105(7) -0.031(7) -0.066(6) 0.022(9)
C406 0.073(4) 0.207(9) 0.058(4) -0.006(5) 0.000(3) -0.037(5)

loop_
_atom_type_symbol
_atom_type_description
_atom_type_scat_dispersion_real
_atom_type_scat_dispersion_imag
_atom_type_scat_source
C C 0.0181 0.0091 'International Tables Vol C Tables 4.2.6.8 and 6.1.1.4'
H H 0.0000 0.0000 'International Tables Vol C Tables 4.2.6.8 and 6.1.1.4'
N N 0.0311 0.0180 'International Tables Vol C Tables 4.2.6.8 and 6.1.1.4'
Co Co -2.3653 3.6143 'International Tables Vol C Tables 4.2.6.8 and 6.1.1.4'

loop_
_geom_angle_atom_site_label_1
_geom_angle_atom_site_label_2
_geom_angle_atom_site_label_3
_geom_angle
C085 C200 C080 108.0(4)
C032 N18 C054 105.8(3)
C032 N18 Co2 127.0(3)
C054 N18 Co2 127.2(3)
N3 Co1 N4 92.56(13)
N3 Co1 N5 176.49(13)
N4 Co1 N5 90.50(13)
N3 Co1 N2 87.31(12)
N4 Co1 N2 89.76(13)
N5 Co1 N2 90.98(13)
N3 Co1 N1 91.02(13)
N4 Co1 N1 175.94(13)
N5 Co1 N1 85.98(13)
N2 Co1 N1 92.32(13)
N3 Co1 N6 90.06(13)
N4 Co1 N6 86.29(12)
N5 Co1 N6 91.86(13)
N2 Co1 N6 175.16(12)
N1 Co1 N6 91.80(13)
N10 Co2 N12 87.45(12)
N10 Co2 N18 92.58(12)
N12 Co2 N18 89.52(12)
N10 Co2 N14 176.06(12)
N12 Co2 N14 90.54(12)
N18 Co2 N14 90.79(12)
N10 Co2 N11 90.39(12)
N12 Co2 N11 175.42(12)
N18 Co2 N11 86.53(11)
N14 Co2 N11 91.84(12)
N10 Co2 N13 89.30(12)
N12 Co2 N13 92.61(13)
N18 Co2 N13 177.22(12)
N14 Co2 N13 87.41(11)
N11 Co2 N13 91.41(12)
C048 C012 N12 123.4(3)
C048 C012 C027 128.3(4)
N12 C012 C027 108.3(3)
N11 C013 C036 123.8(3)
N11 C013 C065 109.6(3)
C036 C013 C065 126.6(4)
N14 C014 C067 111.9(3)
C045 C015 C039 119.9(3)
C063 C016 N10 124.3(3)
C063 C016 C066 128.3(3)
N10 C016 C066 107.3(3)
C031 C017 N2 123.0(4)
C031 C017 C024 128.4(4)
N2 C017 C024 108.5(3)
N12 C018 C064 111.5(3)
C058 C019 C045 120.4(3)
C036 C020 N14 124.6(3)
C036 C020 C028 127.5(4)
N14 C020 C028 107.8(3)
N3 C021 C061 112.0(3)
C052 C022 C037 118.4(4)
C052 C022 C077 120.4(3)
C037 C022 C077 121.2(4)
C066 C023 C026 106.4(3)
C078 C024 C017 107.5(4)
N6 C025 C062 111.8(4)
N10 C026 C023 112.1(3)
C064 C027 C012 108.3(4)
C067 C028 C020 107.4(4)
N5 C029 C074 111.8(4)
N6 C030 C077 123.7(4)
N6 C030 C034 109.1(3)
C077 C030 C034 127.1(4)
C043 C031 C017 126.2(4)
C043 C031 C056 116.7(3)
C017 C031 C056 117.0(3)
N18 C032 C082 112.0(3)
N13 C033 C069 110.0(3)
C062 C034 C030 106.7(4)
N13 C035 C048 124.5(3)
N13 C035 C086 108.5(3)
C048 C035 C086 127.0(4)
C020 C036 C013 124.7(4)
C020 C036 C045 117.1(3)
C013 C036 C045 118.1(3)
C046 C037 C022 120.6(4)
C083 C038 C096 120.4(4)
C083 C038 C068 118.9(4)
C096 C038 C068 120.7(4)
C055 C039 C015 119.8(3)
C098 C040 N3 124.3(4)
C098 C040 C041 127.5(3)
N3 C040 C041 108.2(3)
C061 C041 C040 107.6(3)
C050 C042 C102 120.4(3)
C031 C043 N1 123.7(4)
C031 C043 C088 128.0(4)
N1 C043 C088 108.3(3)
N4 C044 C085 112.2(4)
C019 C045 C015 119.5(3)
C019 C045 C036 120.3(3)
C015 C045 C036 120.2(3)
C037 C046 C089 120.2(4)
N2 C047 C078 112.0(4)
C012 C048 C035 125.7(4)
C012 C048 C070 116.4(3)
C035 C048 C070 117.9(3)
N11 C049 C073 110.7(3)
C042 C050 C060 119.7(3)
C042 C050 C063 118.2(3)
C060 C050 C063 122.1(3)
C095 C051 C071 121.4(3)
C057 C052 C022 121.3(4)
C103 C053 C093 119.8(4)
C103 C053 C090 119.6(4)
C093 C053 C090 120.6(4)
C063 C054 N18 123.2(3)
C063 C054 C099 128.9(3)
N18 C054 C099 107.8(3)
C039 C055 C058 120.6(4)
C039 C055 C112 118.7(3)
C058 C055 C112 120.8(4)
C081 C056 C072 119.8(4)
C081 C056 C031 121.8(4)
C072 C056 C031 118.5(4)
C089 C057 C052 119.0(4)
C019 C058 C055 119.7(4)
C095 C059 C109 120.6(3)
C095 C059 C111 119.0(4)
C109 C059 C111 120.3(4)
C075 C060 C050 120.3(4)
C041 C061 C021 106.0(3)
C034 C062 C025 106.6(3)
C016 C063 C054 126.0(3)
C016 C063 C050 116.0(3)
C054 C063 C050 117.9(3)
C027 C064 C018 106.5(3)
C073 C065 C013 106.5(3)
C023 C066 C016 108.1(3)
C028 C067 C014 106.7(3)
N9 C068 C038 177.2(5)
C086 C069 C033 107.6(3)
C087 C070 C092 119.1(4)
C087 C070 C048 121.9(4)
C092 C070 C048 118.9(4)
C051 C071 C094 119.0(3)
C051 C071 C098 119.0(3)
C094 C071 C098 122.0(4)
C083 C072 C056 119.5(4)
C065 C073 C049 107.2(3)
C106 C074 C029 107.1(4)
C060 C075 C100 119.2(4)
C088 C076 C091 107.1(4)
C084 C077 C030 125.1(4)
C084 C077 C022 117.1(3)
C030 C077 C022 117.8(3)
C024 C078 C047 106.7(3)
C098 C080 N4 123.4(4)
C098 C080 C200 128.6(4)
N4 C080 C200 107.9(4)
C056 C081 C096 121.0(4)
C099 C082 C032 106.5(3)
C072 C083 C038 120.4(4)
C077 C084 N5 124.1(3)
C077 C084 C106 127.1(4)
N5 C084 C106 108.8(3)
C200 C085 C044 105.9(4)
C069 C086 C035 107.1(4)
C070 C087 C093 120.8(4)
C076 C088 C043 107.0(4)
C046 C089 C057 120.4(4)
C046 C089 C110 120.0(4)
C057 C089 C110 119.5(4)
N16 C090 C053 176.8(5)
N1 C091 C076 110.8(4)
C103 C092 C070 120.3(4)
C087 C093 C053 119.7(4)
C071 C094 C109 120.2(4)
C059 C095 C051 119.2(4)
C038 C096 C081 119.0(4)
C080 C098 C040 125.5(4)
C080 C098 C071 118.3(4)
C040 C098 C071 116.2(3)
C082 C099 C054 107.9(3)
C102 C100 C075 120.6(3)
C102 C100 C108 118.5(4)
C075 C100 C108 120.9(4)
C100 C102 C042 119.6(4)
C092 C103 C053 120.3(4)
C074 C106 C084 106.3(4)
N17 C108 C100 176.1(6)
C094 C109 C059 119.5(4)
N7 C110 C089 178.0(5)
N8 C111 C059 176.9(5)
N15 C112 C055 179.4(5)
C091 N1 C043 106.7(3)
C091 N1 Co1 126.0(3)
C043 N1 Co1 127.3(3)
C047 N2 C017 105.3(3)
C047 N2 Co1 127.3(3)
C017 N2 Co1 127.4(2)
C021 N3 C040 106.3(3)
C021 N3 Co1 127.0(3)
C040 N3 Co1 126.6(3)
C044 N4 C080 106.0(3)
C044 N4 Co1 126.8(3)
C080 N4 Co1 127.2(3)
C029 N5 C084 106.0(3)
C029 N5 Co1 127.1(3)
C084 N5 Co1 126.9(3)
C025 N6 C030 105.8(3)
C025 N6 Co1 126.8(3)
C030 N6 Co1 126.9(3)
C026 N10 C016 106.1(3)
C026 N10 Co2 127.5(2)
C016 N10 Co2 126.4(2)
C049 N11 C013 106.1(3)
C049 N11 Co2 126.2(3)
C013 N11 Co2 127.5(2)
C018 N12 C012 105.5(3)
C018 N12 Co2 127.4(3)
C012 N12 Co2 127.1(2)
C033 N13 C035 106.7(3)
C033 N13 Co2 126.5(3)
C035 N13 Co2 126.6(2)
C014 N14 C020 106.2(3)
C014 N14 Co2 126.8(3)
C020 N14 Co2 127.0(2)
C302 C301 C306 118.0(5)
C302 C301 C300 120.9(5)
C306 C301 C300 121.1(5)
C303 C302 C301 120.6(5)
C302 C303 C304 122.7(4)
C305 C304 C303 116.6(4)
C304 C305 C306 124.0(5)
C305 C306 C301 118.1(5)
C400 C401 C402 118.6(7)
C400 C401 C406 121.5(7)
C402 C401 C406 119.8(6)
C403 C402 C401 116.5(6)
C402 C403 C404 127.0(5)
C405 C404 C403 114.1(5)
C404 C405 C406 124.6(7)
C405 C406 C401 117.4(6)

loop_
_geom_bond_atom_site_label_1
_geom_bond_atom_site_label_2
_geom_bond_distance
C200 C085 1.363(5)
C200 C080 1.413(5)
N18 C032 1.335(4)
N18 C054 1.411(4)
N18 Co2 1.941(3)
Co1 N3 1.934(3)
Co1 N4 1.938(3)
Co1 N5 1.941(3)
Co1 N2 1.943(3)
Co1 N1 1.943(3)
Co1 N6 1.953(3)
Co2 N10 1.931(3)
Co2 N12 1.940(3)
Co2 N14 1.942(3)
Co2 N11 1.946(3)
Co2 N13 1.947(3)
C012 C048 1.389(5)
C012 N12 1.408(4)
C012 C027 1.414(5)
C013 N11 1.381(4)
C013 C036 1.417(5)
C013 C065 1.418(5)
C014 N14 1.324(4)
C014 C067 1.409(5)
C015 C045 1.390(4)
C015 C039 1.391(5)
C016 C063 1.379(5)
C016 N10 1.416(4)
C016 C066 1.426(5)
C017 C031 1.395(5)
C017 N2 1.405(4)
C017 C024 1.410(5)
C018 N12 1.347(4)
C018 C064 1.411(5)
C019 C058 1.380(5)
C019 C045 1.387(5)
C020 C036 1.377(5)
C020 N14 1.400(4)
C020 C028 1.436(5)
C021 N3 1.335(4)
C021 C061 1.405(5)
C022 C052 1.390(5)
C022 C037 1.390(5)
C022 C077 1.490(5)
C023 C066 1.363(5)
C023 C026 1.400(5)
C024 C078 1.365(5)
C025 N6 1.343(4)
C025 C062 1.397(5)
C026 N10 1.339(4)
C027 C064 1.350(5)
C028 C067 1.346(5)
C029 N5 1.324(4)
C029 C074 1.406(5)
C030 N6 1.387(4)
C030 C077 1.400(5)
C030 C034 1.421(5)
C031 C043 1.393(5)
C031 C056 1.501(5)
C032 C082 1.401(5)
C033 N13 1.344(4)
C033 C069 1.412(5)
C034 C062 1.371(5)
C035 N13 1.390(4)
C035 C048 1.395(5)
C035 C086 1.421(5)
C036 C045 1.490(5)
C037 C046 1.377(5)
C038 C083 1.384(5)
C038 C096 1.385(5)
C038 C068 1.441(6)
C039 C055 1.375(5)
C040 C098 1.395(5)
C040 N3 1.398(4)
C040 C041 1.422(5)
C041 C061 1.372(5)
C042 C050 1.379(5)
C042 C102 1.380(5)
C043 N1 1.394(5)
C043 C088 1.422(5)
C044 N4 1.328(4)
C044 C085 1.403(5)
C046 C089 1.378(5)
C047 N2 1.345(4)
C047 C078 1.387(5)
C048 C070 1.503(5)
C049 N11 1.356(4)
C049 C073 1.403(5)
C050 C060 1.390(5)
C050 C063 1.501(5)
C051 C095 1.380(5)
C051 C071 1.384(5)
C052 C057 1.385(5)
C053 C103 1.380(5)
C053 C093 1.389(5)
C053 C090 1.451(5)
C054 C063 1.385(5)
C054 C099 1.419(5)
C055 C058 1.383(5)
C055 C112 1.456(5)
C056 C081 1.376(5)
C056 C072 1.396(5)
C057 C089 1.383(5)
C059 C095 1.378(5)
C059 C109 1.391(5)
C059 C111 1.450(5)
C060 C075 1.380(5)
C065 C073 1.372(5)
C068 N9 1.157(5)
C069 C086 1.348(5)
C070 C087 1.376(5)
C070 C092 1.396(5)
C071 C094 1.388(5)
C071 C098 1.498(5)
C072 C083 1.381(5)
C074 C106 1.361(5)
C075 C100 1.391(5)
C076 C088 1.361(5)
C076 C091 1.408(5)
C077 C084 1.397(5)
C080 C098 1.389(5)
C080 N4 1.405(4)
C081 C096 1.388(5)
C082 C099 1.356(5)
C084 N5 1.398(4)
C084 C106 1.430(5)
C087 C093 1.379(5)
C089 C110 1.437(6)
C090 N16 1.142(5)
C091 N1 1.337(4)
C092 C103 1.369(5)
C094 C109 1.391(5)
C100 C102 1.380(5)
C100 C108 1.454(5)
C108 N17 1.138(5)
C110 N7 1.146(5)
C111 N8 1.148(5)
C112 N15 1.145(5)
C300 C301 1.424(5)
C301 C302 1.382(5)
C301 C306 1.414(5)
C302 C303 1.365(5)
C303 C304 1.376(4)
C304 C305 1.345(5)
C305 C306 1.392(6)
C400 C401 1.386(6)
C401 C402 1.395(6)
C401 C406 1.411(6)
C402 C403 1.350(6)
C403 C404 1.3843
C404 C405 1.333(6)
C405 C406 1.394(6)
